data_4318844
loop_
_publ_author_name
'Daniel R. Evans'
'Mingsheng Huang'
'James C. Fettinger'
'Tracie L. Williams'

_publ_contact_author_email de44@umail.umd.edu
_publ_contact_author_fax +1-301-314-9121
_publ_contact_author_name 'Prof Daniel R. Evans'
_publ_contact_author_phone +1-301-405-8436
_publ_section_title
;
 Synthesis and Characterization of Diametrically Substituted
 Tetra-O-n-butylcalix[4]arene Ligands and Their Chelated Complexes of
 Titanium, Molybdenum, and Palladium
;
_journal_name_full 'Inorganic Chemistry'
_journal_page_first 5986
_journal_page_last 6000
_journal_paper_doi 10.1021/ic020446b
_journal_volume 41
_journal_year 2002
_chemical_formula_sum 'C44 H54 Br2 O4'
_chemical_formula_weight 806.69
_chemical_name_common '5,17-Br2-nBu4Clx, 5'
_chemical_name_systematic
;
  ?
;
_space_group_IT_number 15
_symmetry_cell_setting monoclinic
_symmetry_space_group_name_Hall '-C 2yc'
_symmetry_space_group_name_H-M 'C 1 2/c 1'
_atom_sites_solution_hydrogens geom
_atom_sites_solution_primary direct
_atom_sites_solution_secondary difmap
_audit_creation_method SHELXL-97
_cell_angle_alpha 90.00
_cell_angle_beta 120.205(3)
_cell_angle_gamma 90.00
_cell_formula_units_Z 8
_cell_length_a 31.528(6)
_cell_length_b 18.821(4)
_cell_length_c 16.165(3)
_cell_measurement_temperature 178(2)
_cell_measurement_theta_max 55.06
_cell_volume 8290(3)
_computing_cell_refinement 'Bruker SMART'
_computing_data_collection 'Bruker SMART'
_computing_data_reduction 'Bruker SHELXTL'
_computing_molecular_graphics 'Bruker SHELXTL'
_computing_publication_material 'Bruker SHELXTL'
_computing_structure_refinement 'SHELXL-97 (Sheldrick, 1997)'
_computing_structure_solution 'SHELXS-97 (Sheldrick, 1990)'
_diffrn_ambient_temperature 178(2)
_diffrn_measured_fraction_theta_full 0.993
_diffrn_measured_fraction_theta_max 0.993
_diffrn_measurement_device_type 'CCD area detector'
_diffrn_measurement_method 'phi and omega scans'
_diffrn_radiation_monochromator graphite
_diffrn_radiation_source 'fine-focus sealed tube'
_diffrn_radiation_type MoK\a
_diffrn_radiation_wavelength 0.71073
_diffrn_reflns_av_R_equivalents 0.1279
_diffrn_reflns_av_sigmaI/netI 0.0995
_diffrn_reflns_limit_h_max 40
_diffrn_reflns_limit_h_min -40
_diffrn_reflns_limit_k_max 24
_diffrn_reflns_limit_k_min -24
_diffrn_reflns_limit_l_max 20
_diffrn_reflns_limit_l_min -20
_diffrn_reflns_number 49040
_diffrn_reflns_theta_full 27.53
_diffrn_reflns_theta_max 27.53
_diffrn_reflns_theta_min 1.31
_exptl_absorpt_coefficient_mu 1.995
_exptl_absorpt_correction_T_max 0.7676
_exptl_absorpt_correction_T_min 0.6150
_exptl_absorpt_correction_type SADABS
_exptl_crystal_colour Colorless
_exptl_crystal_density_diffrn 1.293
_exptl_crystal_density_method 'not measured'
_exptl_crystal_description Block
_exptl_crystal_F_000 3360
_exptl_crystal_size_max 0.27
_exptl_crystal_size_mid 0.14
_exptl_crystal_size_min 0.14
_refine_diff_density_max 2.059
_refine_diff_density_min -0.922
_refine_diff_density_rms 0.097
_refine_ls_extinction_method none
_refine_ls_goodness_of_fit_ref 1.007
_refine_ls_hydrogen_treatment mixed
_refine_ls_matrix_type full
_refine_ls_number_parameters 447
_refine_ls_number_reflns 9480
_refine_ls_number_restraints 12
_refine_ls_restrained_S_all 1.007
_refine_ls_R_factor_all 0.1290
_refine_ls_R_factor_gt 0.0646
_refine_ls_shift/su_max 0.037
_refine_ls_shift/su_mean 0.002
_refine_ls_structure_factor_coef Fsqd
_refine_ls_weighting_details 'calc w=1/[\s^2^(Fo^2^)+(0.1000P)^2^+0.0000P] where P=(Fo^2^+2Fc^2^)/3'
_refine_ls_weighting_scheme calc
_refine_ls_wR_factor_gt 0.1782
_refine_ls_wR_factor_ref 0.1976
_reflns_number_gt 4620
_reflns_number_total 9480
_reflns_threshold_expression >2sigma(I)
_cod_data_source_file ic020446b_09.cif
_cod_data_source_block 5
_cod_depositor_comments
;
The following automatic conversions were performed:

'_symmetry_cell_setting' value 'Monoclinic' changed to 'monoclinic'
according to the built-in table from CIF Core dictionary named
'cif_core.dic' version 2.4.1 from 2010-06-29.

Automatic conversion script
Id: cif_fix_values 1646 2011-03-28 12:23:43Z adriana 
;
_cod_database_code 4318844

loop_
_symmetry_equiv_pos_as_xyz
'x, y, z'
'-x, y, -z+1/2'
'x+1/2, y+1/2, z'
'-x+1/2, y+1/2, -z+1/2'
'-x, -y, -z'
'x, -y, z-1/2'
'-x+1/2, -y+1/2, -z'
'x+1/2, -y+1/2, z-1/2'

loop_
_atom_site_label
_atom_site_type_symbol
_atom_site_fract_x
_atom_site_fract_y
_atom_site_fract_z
_atom_site_U_iso_or_equiv
_atom_site_adp_type
_atom_site_occupancy
_atom_site_symmetry_multiplicity
_atom_site_calc_flag
_atom_site_refinement_flags
_atom_site_disorder_assembly
_atom_site_disorder_group
Br1 Br 0.18549(2) 0.42637(3) 0.13840(4) 0.0624(2) Uani 1 1 d . . .
Br2 Br 0.28652(2) 0.55181(3) 0.13883(4) 0.0711(2) Uani 1 1 d . A .
O25 O 0.08898(11) 0.72697(16) -0.0200(2) 0.0477(8) Uani 1 1 d . . .
O26 O 0.18937(12) 0.83362(18) 0.1163(2) 0.0549(9) Uani 1 1 d . . .
O27 O 0.14813(13) 0.73179(16) 0.2309(2) 0.0560(9) Uani 1 1 d . . .
O28 O 0.03768(12) 0.64527(17) 0.0971(3) 0.0693(11) Uani 1 1 d . C .
C1 C 0.06326(17) 0.6260(3) -0.1229(3) 0.0513(13) Uani 1 1 d . . .
C2 C 0.03655(18) 0.5993(3) -0.0749(4) 0.0626(15) Uani 1 1 d . . .
H2A H 0.0142 0.5603 -0.1134 0.075 Uiso 1 1 calc R . .
H2B H 0.0165 0.6380 -0.0707 0.075 Uiso 1 1 calc R . .
C3 C 0.07218(17) 0.5724(2) 0.0242(4) 0.0495(12) Uani 1 1 d . . .
C4 C 0.10683(17) 0.5223(2) 0.0357(3) 0.0470(11) Uani 1 1 d . . .
H4 H 0.1064 0.5033 -0.0192 0.056 Uiso 1 1 calc R . .
C5 C 0.14172(16) 0.4997(2) 0.1251(3) 0.0433(11) Uani 1 1 d . . .
C6 C 0.14440(17) 0.5283(2) 0.2069(3) 0.0451(11) Uani 1 1 d . . .
H6 H 0.1695 0.5135 0.2685 0.054 Uiso 1 1 calc R . .
C7 C 0.11035(18) 0.5782(2) 0.1979(4) 0.0472(11) Uani 1 1 d . . .
C8 C 0.1157(2) 0.6125(3) 0.2884(4) 0.0653(15) Uani 1 1 d . A .
H8A H 0.0917 0.6516 0.2709 0.078 Uiso 1 1 calc R . .
H8B H 0.1092 0.5768 0.3257 0.078 Uiso 1 1 calc R . .
C9 C 0.1675(2) 0.6412(3) 0.3482(4) 0.0572(14) Uani 1 1 d . . .
C10 C 0.2031(3) 0.6083(3) 0.4309(4) 0.0715(18) Uani 1 1 d . A .
H10 H 0.1938 0.5699 0.4566 0.086 Uiso 1 1 calc R . .
C11 C 0.2516(3) 0.6294(3) 0.4770(4) 0.080(2) Uani 1 1 d . . .
H11 H 0.2748 0.6073 0.5353 0.096 Uiso 1 1 calc R A .
C12 C 0.2664(2) 0.6834(3) 0.4378(4) 0.0694(16) Uani 1 1 d . A .
H12 H 0.2999 0.6968 0.4678 0.083 Uiso 1 1 calc R . .
C13 C 0.2313(2) 0.7179(3) 0.3538(3) 0.0592(14) Uani 1 1 d . . .
C14 C 0.2473(2) 0.7694(3) 0.3029(3) 0.0577(13) Uani 1 1 d . A .
H14A H 0.2275 0.8134 0.2872 0.069 Uiso 1 1 calc R . .
H14B H 0.2822 0.7822 0.3455 0.069 Uiso 1 1 calc R . .
C15 C 0.24073(17) 0.7362(3) 0.2121(3) 0.0474(12) Uani 1 1 d . . .
C16 C 0.26269(17) 0.6719(3) 0.2145(3) 0.0540(13) Uani 1 1 d . A .
H16 H 0.2838 0.6506 0.2750 0.065 Uiso 1 1 calc R . .
C17 C 0.25536(19) 0.6373(3) 0.1333(3) 0.0562(14) Uani 1 1 d . . .
C18 C 0.22227(17) 0.6691(3) 0.0428(3) 0.0517(12) Uani 1 1 d . A .
H18 H 0.2152 0.6450 -0.0144 0.062 Uiso 1 1 calc R . .
C19 C 0.20036(16) 0.7341(3) 0.0369(3) 0.0469(12) Uani 1 1 d . . .
C20 C 0.16364(17) 0.7641(3) -0.0617(3) 0.0533(13) Uani 1 1 d . A .
H20A H 0.1480 0.8074 -0.0542 0.064 Uiso 1 1 calc R . .
H20B H 0.1809 0.7772 -0.0964 0.064 Uiso 1 1 calc R . .
C21 C 0.12480(17) 0.7087(3) -0.1180(3) 0.0499(12) Uani 1 1 d . . .
C22 C 0.1247(2) 0.6698(4) -0.1919(4) 0.0727(18) Uani 1 1 d . A .
H22 H 0.1455 0.6834 -0.2159 0.087 Uiso 1 1 calc R . .
C23 C 0.0937(2) 0.6106(4) -0.2304(4) 0.079(2) Uani 1 1 d . . .
H23 H 0.0925 0.5854 -0.2825 0.095 Uiso 1 1 calc R A .
C24 C 0.0657(2) 0.5892(3) -0.1936(4) 0.0722(18) Uani 1 1 d . A .
H24 H 0.0469 0.5470 -0.2177 0.087 Uiso 1 1 calc R . .
C25 C 0.09160(15) 0.6888(2) -0.0891(3) 0.0410(10) Uani 1 1 d . A .
C26 C 0.21052(17) 0.7687(3) 0.1204(3) 0.0482(12) Uani 1 1 d . A .
C27 C 0.1823(2) 0.6981(2) 0.3130(3) 0.0495(12) Uani 1 1 d . A .
C28 C 0.07358(18) 0.5985(2) 0.1081(4) 0.0535(13) Uani 1 1 d . . .
C29 C 0.0635(2) 0.7938(3) -0.0536(5) 0.0777(17) Uani 1 1 d . . .
H29A H 0.0740 0.8256 0.0021 0.093 Uiso 1 1 calc R . .
H29B H 0.0737 0.8160 -0.0963 0.093 Uiso 1 1 calc R . .
C30 C 0.0108(2) 0.7895(3) -0.1043(4) 0.0725(16) Uani 1 1 d . . .
H30A H 0.0003 0.7649 -0.0635 0.087 Uiso 1 1 calc R . .
H30B H -0.0002 0.7606 -0.1628 0.087 Uiso 1 1 calc R . .
C31 C -0.0140(3) 0.8618(4) -0.1326(6) 0.115(3) Uani 1 1 d . . .
H31A H -0.0040 0.8896 -0.0737 0.138 Uiso 1 1 calc R . .
H31B H -0.0018 0.8872 -0.1702 0.138 Uiso 1 1 calc R . .
C32 C -0.0688(3) 0.8600(5) -0.1898(7) 0.140(3) Uani 1 1 d . . .
H32A H -0.0794 0.8366 -0.2513 0.210 Uiso 1 1 calc R . .
H32B H -0.0816 0.9086 -0.2010 0.210 Uiso 1 1 calc R . .
H32C H -0.0814 0.8335 -0.1545 0.210 Uiso 1 1 calc R . .
C33 C 0.2159(2) 0.8910(3) 0.1042(4) 0.0612(14) Uani 1 1 d . . .
H33A H 0.2133 0.8873 0.0407 0.073 Uiso 1 1 calc R . .
H33B H 0.2510 0.8881 0.1539 0.073 Uiso 1 1 calc R . .
C34 C 0.1957(3) 0.9587(3) 0.1118(5) 0.0802(18) Uani 1 1 d . . .
H34A H 0.2167 0.9976 0.1113 0.096 Uiso 1 1 calc R . .
H34B H 0.1967 0.9604 0.1740 0.096 Uiso 1 1 calc R . .
C35 C 0.1428(3) 0.9718(3) 0.0315(6) 0.102(2) Uani 1 1 d . . .
H35A H 0.1413 0.9660 -0.0309 0.123 Uiso 1 1 calc R . .
H35B H 0.1214 0.9351 0.0353 0.123 Uiso 1 1 calc R . .
C36 C 0.1232(4) 1.0440(4) 0.0344(9) 0.157(4) Uani 1 1 d . . .
H36A H 0.1218 1.0487 0.0934 0.236 Uiso 1 1 calc R . .
H36B H 0.0901 1.0496 -0.0210 0.236 Uiso 1 1 calc R . .
H36C H 0.1448 1.0808 0.0328 0.236 Uiso 1 1 calc R . .
C37A C 0.1393(4) 0.7999(8) 0.2575(9) 0.093(4) Uiso 0.574(13) 1 d PD A 1
H37A H 0.1594 0.8358 0.2481 0.112 Uiso 0.574(13) 1 calc PR A 1
H37B H 0.1493 0.7995 0.3262 0.112 Uiso 0.574(13) 1 calc PR A 1
C38A C 0.0849(4) 0.8205(9) 0.1978(10) 0.127(6) Uiso 0.574(13) 1 d PD A 1
H38A H 0.0644 0.7816 0.2003 0.153 Uiso 0.574(13) 1 calc PR A 1
H38B H 0.0759 0.8272 0.1302 0.153 Uiso 0.574(13) 1 calc PR A 1
C39A C 0.0745(7) 0.8895(9) 0.2359(13) 0.146(11) Uiso 0.574(13) 1 d PD A 1
H39A H 0.0611 0.8797 0.2784 0.175 Uiso 0.574(13) 1 calc PR A 1
H39B H 0.1042 0.9194 0.2701 0.175 Uiso 0.574(13) 1 calc PR A 1
C40A C 0.0359(9) 0.9236(13) 0.1409(14) 0.203(11) Uiso 0.574(13) 1 d PD A 1
H40A H 0.0524 0.9510 0.1138 0.304 Uiso 0.574(13) 1 calc PR A 1
H40B H 0.0148 0.9553 0.1526 0.304 Uiso 0.574(13) 1 calc PR A 1
H40C H 0.0158 0.8863 0.0957 0.304 Uiso 0.574(13) 1 calc PR A 1
C37B C 0.1079(8) 0.7709(9) 0.2291(16) 0.121(7) Uiso 0.426(13) 1 d PD A 2
H37C H 0.1028 0.7546 0.2817 0.145 Uiso 0.426(13) 1 calc PR A 2
H37D H 0.0772 0.7627 0.1676 0.145 Uiso 0.426(13) 1 calc PR A 2
C38B C 0.1209(7) 0.8505(8) 0.2412(16) 0.130(8) Uiso 0.426(13) 1 d PD A 2
H38C H 0.1364 0.8626 0.2029 0.156 Uiso 0.426(13) 1 calc PR A 2
H38D H 0.1449 0.8604 0.3092 0.156 Uiso 0.426(13) 1 calc PR A 2
C39B C 0.0751(6) 0.8972(11) 0.209(2) 0.100(8) Uiso 0.426(13) 1 d PD A 2
H39A H 0.0869 0.9326 0.2612 0.120 Uiso 0.426(13) 1 calc PR A 2
H39B H 0.0733 0.9234 0.1541 0.120 Uiso 0.426(13) 1 calc PR A 2
C40B C 0.0205(8) 0.890(2) 0.179(3) 0.240(17) Uiso 0.426(13) 1 d PD A 2
H40D H 0.0138 0.8413 0.1897 0.360 Uiso 0.426(13) 1 calc PR A 2
H40E H 0.0001 0.9018 0.1108 0.360 Uiso 0.426(13) 1 calc PR A 2
H40F H 0.0130 0.9228 0.2168 0.360 Uiso 0.426(13) 1 calc PR A 2
C41 C -0.0041(2) 0.6095(3) 0.0941(5) 0.0898(19) Uiso 1 1 d D . .
H41A H 0.0075 0.5762 0.1486 0.108 Uiso 1 1 calc R B 1
H41B H -0.0222 0.5820 0.0340 0.108 Uiso 1 1 calc R B 1
C42A C -0.0381(3) 0.6658(4) 0.0994(6) 0.064(3) Uiso 0.587(11) 1 d PD C 1
H42A H -0.0622 0.6433 0.1133 0.076 Uiso 0.587(11) 1 calc PR C 1
H42B H -0.0188 0.7011 0.1500 0.076 Uiso 0.587(11) 1 calc PR C 1
C43A C -0.0641(3) 0.7013(5) 0.0006(6) 0.077(3) Uiso 0.587(11) 1 d PD C 1
H43A H -0.0790 0.6645 -0.0500 0.092 Uiso 0.587(11) 1 calc PR C 1
H43B H -0.0401 0.7285 -0.0091 0.092 Uiso 0.587(11) 1 calc PR C 1
C44A C -0.1044(4) 0.7515(6) -0.0064(12) 0.100(4) Uiso 0.587(11) 1 d PD C 1
H44A H -0.1232 0.7275 0.0187 0.150 Uiso 0.587(11) 1 calc PR C 1
H44B H -0.1264 0.7644 -0.0735 0.150 Uiso 0.587(11) 1 calc PR C 1
H44C H -0.0892 0.7945 0.0311 0.150 Uiso 0.587(11) 1 calc PR C 1
C42B C -0.0514(3) 0.6529(6) 0.0328(9) 0.073(5) Uiso 0.413(11) 1 d PD C 2
H42C H -0.0562 0.6621 -0.0317 0.088 Uiso 0.413(11) 1 calc PR C 2
H42D H -0.0804 0.6273 0.0260 0.088 Uiso 0.413(11) 1 calc PR C 2
C43B C -0.0432(5) 0.7227(7) 0.0881(11) 0.086(5) Uiso 0.413(11) 1 d PD C 2
H43C H -0.0184 0.7515 0.0830 0.103 Uiso 0.413(11) 1 calc PR C 2
H43D H -0.0302 0.7118 0.1567 0.103 Uiso 0.413(11) 1 calc PR C 2
C44B C -0.0908(5) 0.7661(9) 0.0503(14) 0.087(5) Uiso 0.413(11) 1 d PD C 2
H44D H -0.1019 0.7815 -0.0154 0.131 Uiso 0.413(11) 1 calc PR C 2
H44E H -0.0845 0.8078 0.0911 0.131 Uiso 0.413(11) 1 calc PR C 2
H44F H -0.1162 0.7366 0.0512 0.131 Uiso 0.413(11) 1 calc PR C 2

loop_
_atom_site_aniso_label
_atom_site_aniso_U_11
_atom_site_aniso_U_22
_atom_site_aniso_U_33
_atom_site_aniso_U_23
_atom_site_aniso_U_13
_atom_site_aniso_U_12
Br1 0.0720(4) 0.0628(4) 0.0506(3) 0.0088(2) 0.0296(3) 0.0264(3)
Br2 0.0811(4) 0.0734(4) 0.0670(4) 0.0183(3) 0.0433(3) 0.0119(3)
O25 0.056(2) 0.048(2) 0.0425(17) -0.0097(14) 0.0275(16) -0.0082(15)
O26 0.063(2) 0.055(2) 0.051(2) 0.0081(16) 0.0325(18) -0.0087(17)
O27 0.077(2) 0.0412(19) 0.062(2) -0.0001(16) 0.044(2) 0.0032(17)
O28 0.053(2) 0.044(2) 0.131(3) 0.013(2) 0.061(2) 0.0005(16)
C1 0.040(3) 0.045(3) 0.040(3) -0.002(2) -0.001(2) 0.011(2)
C2 0.041(3) 0.045(3) 0.069(4) 0.010(3) 0.003(3) -0.010(2)
C3 0.036(2) 0.037(3) 0.061(3) 0.002(2) 0.014(2) -0.011(2)
C4 0.052(3) 0.038(3) 0.041(3) -0.006(2) 0.016(2) -0.007(2)
C5 0.045(3) 0.036(3) 0.043(3) 0.001(2) 0.018(2) 0.002(2)
C6 0.052(3) 0.040(3) 0.047(3) 0.001(2) 0.028(2) -0.007(2)
C7 0.051(3) 0.040(3) 0.062(3) -0.001(2) 0.036(3) -0.009(2)
C8 0.096(4) 0.054(3) 0.080(4) 0.003(3) 0.070(4) -0.002(3)
C9 0.099(4) 0.042(3) 0.056(3) -0.013(2) 0.058(3) -0.010(3)
C10 0.136(6) 0.052(3) 0.043(3) -0.002(3) 0.057(4) -0.015(4)
C11 0.135(6) 0.061(4) 0.032(3) -0.003(3) 0.033(3) -0.021(4)
C12 0.098(4) 0.057(3) 0.039(3) -0.004(3) 0.024(3) -0.024(3)
C13 0.094(4) 0.044(3) 0.036(3) -0.004(2) 0.030(3) -0.013(3)
C14 0.071(3) 0.050(3) 0.046(3) 0.004(2) 0.025(3) -0.017(3)
C15 0.048(3) 0.054(3) 0.037(2) 0.002(2) 0.018(2) -0.019(2)
C16 0.046(3) 0.061(3) 0.047(3) 0.017(2) 0.017(2) -0.012(2)
C17 0.068(3) 0.070(4) 0.041(3) -0.006(2) 0.036(3) -0.030(3)
C18 0.050(3) 0.069(4) 0.041(3) 0.007(2) 0.026(2) -0.010(3)
C19 0.043(3) 0.062(3) 0.037(3) 0.008(2) 0.021(2) -0.013(2)
C20 0.045(3) 0.076(4) 0.036(3) 0.013(2) 0.019(2) -0.005(2)
C21 0.044(3) 0.072(3) 0.027(2) 0.008(2) 0.013(2) 0.011(2)
C22 0.057(3) 0.119(5) 0.038(3) 0.012(3) 0.021(3) 0.038(4)
C23 0.069(4) 0.098(5) 0.039(3) -0.024(3) 0.004(3) 0.035(4)
C24 0.057(4) 0.061(4) 0.052(3) -0.016(3) -0.007(3) 0.017(3)
C25 0.037(2) 0.048(3) 0.029(2) -0.001(2) 0.0097(19) 0.004(2)
C26 0.044(3) 0.046(3) 0.054(3) 0.009(2) 0.024(2) -0.011(2)
C27 0.085(4) 0.038(3) 0.040(3) -0.003(2) 0.042(3) -0.001(3)
C28 0.050(3) 0.032(3) 0.089(4) 0.002(3) 0.042(3) -0.011(2)
C29 0.090(5) 0.060(4) 0.095(5) -0.023(3) 0.055(4) 0.000(3)
C30 0.074(4) 0.076(4) 0.066(4) -0.002(3) 0.034(3) 0.015(3)
C31 0.110(6) 0.075(5) 0.141(7) -0.013(5) 0.049(6) 0.028(4)
C32 0.110(7) 0.132(8) 0.139(8) -0.007(6) 0.034(6) 0.043(6)
C33 0.074(4) 0.057(3) 0.046(3) 0.006(2) 0.026(3) -0.012(3)
C34 0.102(5) 0.069(4) 0.072(4) 0.001(3) 0.045(4) -0.003(4)
C35 0.109(6) 0.055(4) 0.142(7) -0.001(4) 0.062(6) 0.001(4)
C36 0.141(8) 0.081(6) 0.236(12) 0.001(7) 0.085(9) 0.030(5)

loop_
_atom_type_symbol
_atom_type_description
_atom_type_scat_dispersion_real
_atom_type_scat_dispersion_imag
_atom_type_scat_source
C C 0.0033 0.0016 'International Tables Vol C Tables 4.2.6.8 and 6.1.1.4'
H H 0.0000 0.0000 'International Tables Vol C Tables 4.2.6.8 and 6.1.1.4'
O O 0.0106 0.0060 'International Tables Vol C Tables 4.2.6.8 and 6.1.1.4'
Br Br -0.2901 2.4595 'International Tables Vol C Tables 4.2.6.8 and 6.1.1.4'

loop_
_geom_angle_atom_site_label_1
_geom_angle_atom_site_label_2
_geom_angle_atom_site_label_3
_geom_angle
_geom_angle_site_symmetry_1
_geom_angle_site_symmetry_3
_geom_angle_publ_flag
C25 O25 C29 113.7(4) . . ?
C26 O26 C33 111.9(4) . . ?
C27 O27 C37A 107.6(6) . . ?
C27 O27 C37B 120.4(9) . . ?
C37A O27 C37B 41.3(7) . . ?
C28 O28 C41 112.3(4) . . ?
C24 C1 C25 117.0(5) . . ?
C24 C1 C2 123.1(5) . . ?
C25 C1 C2 119.6(4) . . ?
C1 C2 C3 110.6(4) . . ?
C4 C3 C28 117.6(4) . . ?
C4 C3 C2 119.2(5) . . ?
C28 C3 C2 123.2(5) . . ?
C5 C4 C3 120.9(4) . . ?
C4 C5 C6 121.0(4) . . ?
C4 C5 Br1 120.0(3) . . ?
C6 C5 Br1 118.9(3) . . ?
C7 C6 C5 119.5(4) . . ?
C28 C7 C6 119.8(5) . . ?
C28 C7 C8 121.4(5) . . ?
C6 C7 C8 118.8(5) . . ?
C9 C8 C7 109.0(4) . . ?
C10 C9 C27 117.4(5) . . ?
C10 C9 C8 123.0(5) . . ?
C27 C9 C8 119.1(5) . . ?
C11 C10 C9 122.2(5) . . ?
C10 C11 C12 119.7(6) . . ?
C11 C12 C13 119.7(6) . . ?
C27 C13 C12 118.7(5) . . ?
C27 C13 C14 120.6(5) . . ?
C12 C13 C14 120.4(5) . . ?
C15 C14 C13 110.0(4) . . ?
C16 C15 C26 117.6(4) . . ?
C16 C15 C14 120.8(4) . . ?
C26 C15 C14 121.5(5) . . ?
C17 C16 C15 123.0(5) . . ?
C16 C17 C18 117.7(5) . . ?
C16 C17 Br2 122.0(4) . . ?
C18 C17 Br2 120.3(4) . . ?
C19 C18 C17 121.4(5) . . ?
C18 C19 C26 119.1(4) . . ?
C18 C19 C20 119.2(4) . . ?
C26 C19 C20 121.6(5) . . ?
C21 C20 C19 109.3(4) . . ?
C25 C21 C22 117.7(5) . . ?
C25 C21 C20 120.0(4) . . ?
C22 C21 C20 121.8(5) . . ?
C21 C22 C23 119.8(5) . . ?
C24 C23 C22 120.2(5) . . ?
C23 C24 C1 122.7(6) . . ?
O25 C25 C21 119.8(4) . . ?
O25 C25 C1 118.0(4) . . ?
C21 C25 C1 121.9(4) . . ?
O26 C26 C19 120.1(4) . . ?
O26 C26 C15 118.8(4) . . ?
C19 C26 C15 121.0(5) . . ?
O27 C27 C13 118.6(4) . . ?
O27 C27 C9 119.1(5) . . ?
C13 C27 C9 122.0(5) . . ?
O28 C28 C7 121.0(5) . . ?
O28 C28 C3 118.0(5) . . ?
C7 C28 C3 121.0(4) . . ?
C30 C29 O25 115.5(5) . . ?
C29 C30 C31 113.1(6) . . ?
C32 C31 C30 115.1(7) . . ?
O26 C33 C34 109.7(5) . . ?
C33 C34 C35 113.8(5) . . ?
C36 C35 C34 114.1(7) . . ?
O27 C37A C38A 111.4(11) . . ?
C37A C38A C39A 110.9(13) . . ?
C40A C39A C38A 100.0(15) . . ?
O27 C37B C38B 108.4(14) . . ?
C37B C38B C39B 111.6(18) . . ?
C40B C39B C38B 140(2) . . ?
O28 C41 C42A 108.8(6) . . ?
O28 C41 C42B 110.0(7) . . ?
C42A C41 C42B 36.7(5) . . ?
C43A C42A C41 105.3(6) . . ?
C42A C43A C44A 109.5(8) . . ?
C43B C42B C41 104.7(7) . . ?
C42B C43B C44B 112.2(11) . . ?

loop_
_geom_bond_atom_site_label_1
_geom_bond_atom_site_label_2
_geom_bond_distance
_geom_bond_site_symmetry_2
_geom_bond_publ_flag
Br1 C5 1.886(4) . ?
Br2 C17 1.865(6) . ?
O25 C25 1.366(5) . ?
O25 C29 1.443(6) . ?
O26 C26 1.377(6) . ?
O26 C33 1.438(6) . ?
O27 C27 1.373(6) . ?
O27 C37A 1.423(14) . ?
O27 C37B 1.46(2) . ?
O28 C28 1.373(6) . ?
O28 C41 1.457(7) . ?
C1 C24 1.371(7) . ?
C1 C25 1.414(6) . ?
C1 C2 1.491(7) . ?
C2 C3 1.507(7) . ?
C3 C4 1.383(6) . ?
C3 C28 1.423(7) . ?
C4 C5 1.371(6) . ?
C5 C6 1.390(6) . ?
C6 C7 1.379(6) . ?
C7 C28 1.379(7) . ?
C7 C8 1.528(7) . ?
C8 C9 1.519(8) . ?
C9 C10 1.385(8) . ?
C9 C27 1.399(7) . ?
C10 C11 1.379(9) . ?
C11 C12 1.397(8) . ?
C12 C13 1.406(7) . ?
C13 C27 1.391(7) . ?
C13 C14 1.513(7) . ?
C14 C15 1.510(7) . ?
C15 C16 1.385(7) . ?
C15 C26 1.435(6) . ?
C16 C17 1.377(7) . ?
C17 C18 1.432(7) . ?
C18 C19 1.384(7) . ?
C19 C26 1.384(6) . ?
C19 C20 1.530(6) . ?
C20 C21 1.515(7) . ?
C21 C25 1.396(6) . ?
C21 C22 1.400(7) . ?
C22 C23 1.403(9) . ?
C23 C24 1.353(9) . ?
C29 C30 1.438(8) . ?
C30 C31 1.520(9) . ?
C31 C32 1.495(10) . ?
C33 C34 1.457(8) . ?
C34 C35 1.531(9) . ?
C35 C36 1.505(9) . ?
C37A C38A 1.536(3) . ?
C38A C39A 1.541(3) . ?
C39A C40A 1.540(3) . ?
C37B C38B 1.538(3) . ?
C38B C39B 1.540(3) . ?
C39B C40B 1.540(3) . ?
C41 C42A 1.540(3) . ?
C41 C42B 1.544(3) . ?
C42A C43A 1.534(3) . ?
C43A C44A 1.540(3) . ?
C42B C43B 1.536(3) . ?
C43B C44B 1.539(3) . ?

loop_
_geom_torsion_atom_site_label_1
_geom_torsion_atom_site_label_2
_geom_torsion_atom_site_label_3
_geom_torsion_atom_site_label_4
_geom_torsion
_geom_torsion_site_symmetry_1
_geom_torsion_site_symmetry_2
_geom_torsion_site_symmetry_3
_geom_torsion_site_symmetry_4
_geom_torsion_publ_flag
C29 C30 C31 C32 177.1(7) . . . . ?
C33 C34 C35 C36 -175.3(7) . . . . ?
C37A C38A C39A C40A 143.8(18) . . . . ?
C41 C42A C43A C44A 172.2(9) . . . . ?
C37B C38B C39B C40B 10(5) . . . . ?
C41 C42B C43B C44B -167.2(12) . . . . ?
